data_4309159
loop_
_publ_author_name
'Christer B. Aaker\"oy'
'Nate Schultheiss'
'John Desper'

_publ_section_title
;
Directed Supramolecular Assembly of Infinite 1-D M(II)-Containing Chains (M
= Cu, Co, Ni) Using Structurally Bifunctional Ligands
;
_journal_name_full 'Inorganic Chemistry'
_journal_page_first 4983
_journal_page_last 4991
_journal_paper_doi 10.1021/ic048405y
_journal_volume 44
_journal_year 2005
_chemical_formula_moiety
;
(C15 H11 O2)2 (C10 H10 N4 O)2 Co
;
_chemical_formula_sum 'C50 H42 Co N8 O6'
_chemical_formula_weight 909.85
_chemical_name_systematic
;
bis(1,3-Ph2propanedionato)-bis[3(2-amino-4-methoxypyrimidin-6-yl)
pyridine]Co(II) 
;
_space_group_IT_number 2
_symmetry_cell_setting triclinic
_symmetry_space_group_name_Hall '-P 1'
_symmetry_space_group_name_H-M 'P -1'
_atom_sites_solution_hydrogens geom
_atom_sites_solution_primary direct
_atom_sites_solution_secondary difmap
_audit_creation_method SHELXL-97
_cell_angle_alpha 85.536(2)
_cell_angle_beta 79.677(2)
_cell_angle_gamma 83.026(2)
_cell_formula_units_Z 1
_cell_length_a 9.3368(7)
_cell_length_b 10.3686(8)
_cell_length_c 11.0609(8)
_cell_measurement_reflns_used 4353
_cell_measurement_temperature 100(2)
_cell_measurement_theta_max 30.00
_cell_measurement_theta_min 2.65
_cell_volume 1043.95(14)
_computing_cell_refinement 'Bruker XSCANS'
_computing_data_collection 'Bruker XSCANS'
_computing_data_reduction 'Bruker SHELXTL'
_computing_molecular_graphics 'Bruker SHELXTL'
_computing_publication_material 'Bruker SHELXTL'
_computing_structure_refinement 'SHELXL-97 (Sheldrick, 1997)'
_computing_structure_solution 'SHELXS-97 (Sheldrick, 1990)'
_diffrn_ambient_temperature 100(2)
_diffrn_measured_fraction_theta_full 0.981
_diffrn_measured_fraction_theta_max 0.981
_diffrn_measurement_device_type 'Bruker P4'
_diffrn_measurement_method '\w scans'
_diffrn_radiation_monochromator graphite
_diffrn_radiation_source 'fine-focus sealed tube'
_diffrn_radiation_type MoK\a
_diffrn_radiation_wavelength 0.71073
_diffrn_reflns_av_R_equivalents 0.0228
_diffrn_reflns_av_sigmaI/netI 0.0381
_diffrn_reflns_limit_h_max 12
_diffrn_reflns_limit_h_min -13
_diffrn_reflns_limit_k_max 14
_diffrn_reflns_limit_k_min -14
_diffrn_reflns_limit_l_max 14
_diffrn_reflns_limit_l_min -15
_diffrn_reflns_number 12145
_diffrn_reflns_theta_full 30.00
_diffrn_reflns_theta_max 30.00
_diffrn_reflns_theta_min 1.87
_exptl_absorpt_coefficient_mu 0.475
_exptl_absorpt_correction_T_max 1.00
_exptl_absorpt_correction_T_min 0.79
_exptl_absorpt_correction_type multi-scan
_exptl_absorpt_process_details SADABS
_exptl_crystal_colour yellow
_exptl_crystal_density_diffrn 1.447
_exptl_crystal_density_method 'not measured'
_exptl_crystal_description prism
_exptl_crystal_F_000 473
_exptl_crystal_size_max 0.38
_exptl_crystal_size_mid 0.09
_exptl_crystal_size_min 0.04
_refine_diff_density_max 0.673
_refine_diff_density_min -0.271
_refine_diff_density_rms 0.083
_refine_ls_extinction_method none
_refine_ls_goodness_of_fit_ref 1.060
_refine_ls_hydrogen_treatment mixed
_refine_ls_matrix_type full
_refine_ls_number_parameters 301
_refine_ls_number_reflns 5980
_refine_ls_number_restraints 0
_refine_ls_restrained_S_all 1.060
_refine_ls_R_factor_all 0.0536
_refine_ls_R_factor_gt 0.0462
_refine_ls_shift/su_max 0.000
_refine_ls_shift/su_mean 0.000
_refine_ls_structure_factor_coef Fsqd
_refine_ls_weighting_details 'calc w=1/[\s^2^(Fo^2^)+(0.0550P)^2^+0.6000P] where P=(Fo^2^+2Fc^2^)/3'
_refine_ls_weighting_scheme calc
_refine_ls_wR_factor_gt 0.1079
_refine_ls_wR_factor_ref 0.1121
_reflns_number_gt 5233
_reflns_number_total 5980
_reflns_threshold_expression >2sigma(I)
_cod_data_source_file ic048405ysi20041112_023350_2.cif
_cod_data_source_block 8
_cod_depositor_comments
;
The following automatic conversions were performed:
'_symmetry_cell_setting' value 'Triclinic' changed to 'triclinic'
according to '/home/saulius/struct/CIF-dictionaries/cif_core.dic'
dictionary named 'cif_core.dic' version 2.4.1 from 2010-06-29.

Automatic conversion script
Id: cif_fix_enum 1527 2010-12-29 10:47:43Z saulius 
;
_cod_database_code 4309159

loop_
_symmetry_equiv_pos_as_xyz
'x, y, z'
'-x, -y, -z'

loop_
_atom_site_label
_atom_site_type_symbol
_atom_site_fract_x
_atom_site_fract_y
_atom_site_fract_z
_atom_site_U_iso_or_equiv
_atom_site_adp_type
_atom_site_occupancy
_atom_site_symmetry_multiplicity
_atom_site_calc_flag
_atom_site_refinement_flags
_atom_site_disorder_assembly
_atom_site_disorder_group
Co1 Co 0.5000 0.0000 0.5000 0.01046(8) Uani 1 2 d S . .
C11 C 0.33614(17) 0.22106(15) 0.37686(14) 0.0127(3) Uani 1 1 d . . .
O11 O 0.37550(12) 0.09941(11) 0.37965(10) 0.0138(2) Uani 1 1 d . . .
C12 C 0.35485(18) 0.30774(16) 0.46294(15) 0.0154(3) Uani 1 1 d . . .
H12 H 0.3205 0.3967 0.4483 0.018 Uiso 1 1 calc R . .
C13 C 0.41932(17) 0.27610(15) 0.56869(14) 0.0128(3) Uani 1 1 d . . .
O13 O 0.48127(13) 0.16470(11) 0.59812(10) 0.0137(2) Uani 1 1 d . . .
C21 C 0.26692(17) 0.27907(15) 0.26949(14) 0.0129(3) Uani 1 1 d . . .
C22 C 0.32210(18) 0.23521(16) 0.15216(15) 0.0149(3) Uani 1 1 d . . .
H22 H 0.3962 0.1636 0.1425 0.018 Uiso 1 1 calc R . .
C23 C 0.26964(19) 0.29523(17) 0.04931(15) 0.0167(3) Uani 1 1 d . . .
H23 H 0.3097 0.2661 -0.0303 0.020 Uiso 1 1 calc R . .
C24 C 0.15828(19) 0.39816(17) 0.06323(16) 0.0182(3) Uani 1 1 d . . .
H24 H 0.1228 0.4397 -0.0069 0.022 Uiso 1 1 calc R . .
C25 C 0.09921(18) 0.43988(16) 0.17988(16) 0.0175(3) Uani 1 1 d . . .
H25 H 0.0215 0.5085 0.1897 0.021 Uiso 1 1 calc R . .
C26 C 0.15386(18) 0.38124(16) 0.28252(15) 0.0157(3) Uani 1 1 d . . .
H26 H 0.1140 0.4109 0.3620 0.019 Uiso 1 1 calc R . .
C31 C 0.41447(18) 0.38211(15) 0.65431(15) 0.0139(3) Uani 1 1 d . . .
C32 C 0.52663(18) 0.38213(16) 0.72241(15) 0.0155(3) Uani 1 1 d . . .
H32 H 0.6085 0.3177 0.7106 0.019 Uiso 1 1 calc R . .
C33 C 0.51960(19) 0.47533(17) 0.80714(16) 0.0179(3) Uani 1 1 d . . .
H33 H 0.5962 0.4739 0.8535 0.021 Uiso 1 1 calc R . .
C34 C 0.4008(2) 0.57098(17) 0.82466(17) 0.0213(4) Uani 1 1 d . . .
H34 H 0.3957 0.6345 0.8832 0.026 Uiso 1 1 calc R . .
C35 C 0.2904(2) 0.57281(18) 0.75637(19) 0.0239(4) Uani 1 1 d . . .
H35 H 0.2095 0.6384 0.7677 0.029 Uiso 1 1 calc R . .
C36 C 0.29631(19) 0.47994(17) 0.67147(17) 0.0201(3) Uani 1 1 d . . .
H36 H 0.2199 0.4826 0.6247 0.024 Uiso 1 1 calc R . .
N41 N 0.69366(15) 0.05762(13) 0.38183(12) 0.0134(3) Uani 1 1 d . . .
C42 C 0.69822(17) 0.07005(15) 0.26022(14) 0.0131(3) Uani 1 1 d . . .
H42 H 0.6114 0.0611 0.2296 0.016 Uiso 1 1 calc R . .
C43 C 0.82294(17) 0.09540(15) 0.17530(14) 0.0126(3) Uani 1 1 d . . .
C44 C 0.94958(18) 0.10733(16) 0.22211(15) 0.0156(3) Uani 1 1 d . . .
H44 H 1.0379 0.1226 0.1680 0.019 Uiso 1 1 calc R . .
C45 C 0.94528(19) 0.09677(17) 0.34828(16) 0.0174(3) Uani 1 1 d . . .
H45 H 1.0301 0.1063 0.3817 0.021 Uiso 1 1 calc R . .
C46 C 0.81570(19) 0.07208(16) 0.42553(15) 0.0164(3) Uani 1 1 d . . .
H46 H 0.8133 0.0652 0.5120 0.020 Uiso 1 1 calc R . .
N51 N 0.69068(15) 0.08451(13) 0.00810(12) 0.0136(3) Uani 1 1 d . . .
C52 C 0.67918(17) 0.11233(15) -0.11073(14) 0.0128(3) Uani 1 1 d . . .
N52 N 0.55451(16) 0.09162(14) -0.14729(13) 0.0149(3) Uani 1 1 d . . .
H52A H 0.487(2) 0.056(2) -0.098(2) 0.018 Uiso 1 1 d . . .
H52B H 0.544(2) 0.109(2) -0.225(2) 0.018 Uiso 1 1 d . . .
N53 N 0.78208(15) 0.16120(13) -0.19954(12) 0.0139(3) Uani 1 1 d . . .
O54 O 1.00759(13) 0.23873(12) -0.24311(11) 0.0183(2) Uani 1 1 d . . .
C54 C 0.90010(18) 0.18884(15) -0.16154(15) 0.0140(3) Uani 1 1 d . . .
C55 C 0.92287(18) 0.16988(16) -0.03970(15) 0.0149(3) Uani 1 1 d . . .
H55 H 1.0083 0.1927 -0.0149 0.018 Uiso 1 1 calc R . .
C56 C 0.81389(17) 0.11608(15) 0.04236(14) 0.0120(3) Uani 1 1 d . . .
C57 C 0.9820(2) 0.26356(19) -0.36747(15) 0.0216(4) Uani 1 1 d . . .
H57A H 0.8959 0.3275 -0.3690 0.032 Uiso 1 1 calc R . .
H57B H 0.9651 0.1824 -0.3998 0.032 Uiso 1 1 calc R . .
H57C H 1.0677 0.2978 -0.4185 0.032 Uiso 1 1 calc R . .

loop_
_atom_site_aniso_label
_atom_site_aniso_U_11
_atom_site_aniso_U_22
_atom_site_aniso_U_33
_atom_site_aniso_U_23
_atom_site_aniso_U_13
_atom_site_aniso_U_12
Co1 0.01232(15) 0.01126(14) 0.00840(14) 0.00001(10) -0.00355(10) -0.00143(10)
C11 0.0091(6) 0.0163(7) 0.0126(7) 0.0017(5) -0.0020(5) -0.0026(5)
O11 0.0151(5) 0.0148(5) 0.0123(5) 0.0001(4) -0.0046(4) -0.0012(4)
C12 0.0183(8) 0.0133(7) 0.0152(7) 0.0000(6) -0.0058(6) -0.0005(6)
C13 0.0118(7) 0.0145(7) 0.0126(7) -0.0007(5) -0.0020(5) -0.0037(5)
O13 0.0157(5) 0.0137(5) 0.0120(5) 0.0002(4) -0.0041(4) -0.0011(4)
C21 0.0121(7) 0.0149(7) 0.0129(7) 0.0027(5) -0.0049(5) -0.0042(5)
C22 0.0139(7) 0.0156(7) 0.0158(7) -0.0001(6) -0.0050(6) -0.0014(6)
C23 0.0178(8) 0.0216(8) 0.0117(7) -0.0002(6) -0.0051(6) -0.0023(6)
C24 0.0178(8) 0.0217(8) 0.0163(8) 0.0041(6) -0.0086(6) -0.0018(6)
C25 0.0141(7) 0.0188(7) 0.0198(8) 0.0011(6) -0.0072(6) 0.0014(6)
C26 0.0145(7) 0.0187(7) 0.0140(7) 0.0002(6) -0.0037(6) -0.0011(6)
C31 0.0157(7) 0.0133(7) 0.0133(7) -0.0011(5) -0.0032(6) -0.0027(6)
C32 0.0155(7) 0.0150(7) 0.0161(7) 0.0022(6) -0.0036(6) -0.0028(6)
C33 0.0194(8) 0.0203(8) 0.0158(8) 0.0001(6) -0.0053(6) -0.0071(6)
C34 0.0251(9) 0.0192(8) 0.0209(8) -0.0071(6) -0.0018(7) -0.0068(7)
C35 0.0211(9) 0.0182(8) 0.0329(10) -0.0093(7) -0.0044(7) 0.0012(6)
C36 0.0158(8) 0.0203(8) 0.0256(9) -0.0068(7) -0.0071(7) 0.0014(6)
N41 0.0156(6) 0.0147(6) 0.0109(6) -0.0004(5) -0.0043(5) -0.0028(5)
C42 0.0128(7) 0.0153(7) 0.0124(7) -0.0005(5) -0.0041(5) -0.0030(5)
C43 0.0134(7) 0.0134(7) 0.0113(7) -0.0010(5) -0.0029(5) -0.0020(5)
C44 0.0136(7) 0.0176(7) 0.0160(7) 0.0012(6) -0.0037(6) -0.0030(6)
C45 0.0158(8) 0.0218(8) 0.0166(8) 0.0021(6) -0.0079(6) -0.0046(6)
C46 0.0185(8) 0.0202(8) 0.0121(7) 0.0025(6) -0.0064(6) -0.0057(6)
N51 0.0142(6) 0.0159(6) 0.0114(6) -0.0002(5) -0.0031(5) -0.0034(5)
C52 0.0133(7) 0.0132(7) 0.0119(7) -0.0018(5) -0.0021(5) -0.0015(5)
N52 0.0149(7) 0.0200(7) 0.0108(6) 0.0028(5) -0.0035(5) -0.0063(5)
N53 0.0148(6) 0.0157(6) 0.0115(6) 0.0002(5) -0.0024(5) -0.0025(5)
O54 0.0166(6) 0.0263(6) 0.0129(5) 0.0017(5) -0.0016(4) -0.0088(5)
C54 0.0144(7) 0.0139(7) 0.0131(7) -0.0007(5) -0.0004(6) -0.0024(5)
C55 0.0140(7) 0.0189(7) 0.0130(7) -0.0004(6) -0.0037(6) -0.0052(6)
C56 0.0134(7) 0.0122(6) 0.0105(7) -0.0020(5) -0.0026(5) 0.0003(5)
C57 0.0244(9) 0.0302(9) 0.0108(7) 0.0026(6) -0.0010(6) -0.0109(7)

loop_
_atom_type_symbol
_atom_type_description
_atom_type_scat_dispersion_real
_atom_type_scat_dispersion_imag
_atom_type_scat_source
C C 0.0033 0.0016 'International Tables Vol C Tables 4.2.6.8 and 6.1.1.4'
H H 0.0000 0.0000 'International Tables Vol C Tables 4.2.6.8 and 6.1.1.4'
N N 0.0061 0.0033 'International Tables Vol C Tables 4.2.6.8 and 6.1.1.4'
O O 0.0106 0.0060 'International Tables Vol C Tables 4.2.6.8 and 6.1.1.4'
Co Co 0.3494 0.9721 'International Tables Vol C Tables 4.2.6.8 and 6.1.1.4'

loop_
_geom_angle_atom_site_label_1
_geom_angle_atom_site_label_2
_geom_angle_atom_site_label_3
_geom_angle
_geom_angle_site_symmetry_1
_geom_angle_site_symmetry_3
_geom_angle_publ_flag
O11 Co1 O11 180.0 2_656 . ?
O11 Co1 O13 89.75(4) 2_656 . ?
O11 Co1 O13 90.25(4) . . ?
O11 Co1 O13 90.25(4) 2_656 2_656 ?
O11 Co1 O13 89.75(4) . 2_656 ?
O13 Co1 O13 180.0 . 2_656 ?
O11 Co1 N41 90.91(5) 2_656 . ?
O11 Co1 N41 89.09(5) . . ?
O13 Co1 N41 91.07(5) . . ?
O13 Co1 N41 88.93(5) 2_656 . ?
O11 Co1 N41 89.09(5) 2_656 2_656 ?
O11 Co1 N41 90.91(5) . 2_656 ?
O13 Co1 N41 88.93(5) . 2_656 ?
O13 Co1 N41 91.07(5) 2_656 2_656 ?
N41 Co1 N41 180.0 . 2_656 ?
O11 C11 C12 126.21(15) . . ?
O11 C11 C21 117.14(14) . . ?
C12 C11 C21 116.62(14) . . ?
C11 O11 Co1 125.17(10) . . ?
C11 C12 C13 126.58(15) . . ?
C11 C12 H12 116.7 . . ?
C13 C12 H12 116.7 . . ?
O13 C13 C12 125.58(15) . . ?
O13 C13 C31 117.01(14) . . ?
C12 C13 C31 117.41(14) . . ?
C13 O13 Co1 125.49(10) . . ?
C22 C21 C26 118.81(14) . . ?
C22 C21 C11 119.37(14) . . ?
C26 C21 C11 121.71(14) . . ?
C23 C22 C21 120.72(15) . . ?
C23 C22 H22 119.6 . . ?
C21 C22 H22 119.6 . . ?
C22 C23 C24 119.93(15) . . ?
C22 C23 H23 120.0 . . ?
C24 C23 H23 120.0 . . ?
C25 C24 C23 119.87(15) . . ?
C25 C24 H24 120.1 . . ?
C23 C24 H24 120.1 . . ?
C24 C25 C26 120.08(15) . . ?
C24 C25 H25 120.0 . . ?
C26 C25 H25 120.0 . . ?
C25 C26 C21 120.53(15) . . ?
C25 C26 H26 119.7 . . ?
C21 C26 H26 119.7 . . ?
C32 C31 C36 118.62(15) . . ?
C32 C31 C13 119.92(14) . . ?
C36 C31 C13 121.42(15) . . ?
C33 C32 C31 120.59(15) . . ?
C33 C32 H32 119.7 . . ?
C31 C32 H32 119.7 . . ?
C32 C33 C34 120.30(16) . . ?
C32 C33 H33 119.8 . . ?
C34 C33 H33 119.8 . . ?
C35 C34 C33 119.48(16) . . ?
C35 C34 H34 120.3 . . ?
C33 C34 H34 120.3 . . ?
C34 C35 C36 120.65(17) . . ?
C34 C35 H35 119.7 . . ?
C36 C35 H35 119.7 . . ?
C35 C36 C31 120.33(16) . . ?
C35 C36 H36 119.8 . . ?
C31 C36 H36 119.8 . . ?
C42 N41 C46 118.14(14) . . ?
C42 N41 Co1 119.68(11) . . ?
C46 N41 Co1 121.98(11) . . ?
N41 C42 C43 123.96(15) . . ?
N41 C42 H42 118.0 . . ?
C43 C42 H42 118.0 . . ?
C44 C43 C42 117.14(14) . . ?
C44 C43 C56 123.05(14) . . ?
C42 C43 C56 119.71(14) . . ?
C45 C44 C43 119.32(15) . . ?
C45 C44 H44 120.3 . . ?
C43 C44 H44 120.3 . . ?
C44 C45 C46 119.33(15) . . ?
C44 C45 H45 120.3 . . ?
C46 C45 H45 120.3 . . ?
N41 C46 C45 122.09(15) . . ?
N41 C46 H46 119.0 . . ?
C45 C46 H46 119.0 . . ?
C52 N51 C56 115.82(14) . . ?
N51 C52 N52 118.11(14) . . ?
N51 C52 N53 126.24(14) . . ?
N52 C52 N53 115.64(14) . . ?
C52 N52 H52A 121.3(15) . . ?
C52 N52 H52B 120.3(15) . . ?
H52A N52 H52B 118(2) . . ?
C54 N53 C52 115.31(14) . . ?
C54 O54 C57 116.66(13) . . ?
N53 C54 O54 119.46(14) . . ?
N53 C54 C55 124.10(15) . . ?
O54 C54 C55 116.45(14) . . ?
C56 C55 C54 115.97(14) . . ?
C56 C55 H55 122.0 . . ?
C54 C55 H55 122.0 . . ?
N51 C56 C55 122.44(14) . . ?
N51 C56 C43 116.45(14) . . ?
C55 C56 C43 121.05(14) . . ?
O54 C57 H57A 109.5 . . ?
O54 C57 H57B 109.5 . . ?
H57A C57 H57B 109.5 . . ?
O54 C57 H57C 109.5 . . ?
H57A C57 H57C 109.5 . . ?
H57B C57 H57C 109.5 . . ?

loop_
_geom_bond_atom_site_label_1
_geom_bond_atom_site_label_2
_geom_bond_distance
_geom_bond_site_symmetry_2
_geom_bond_publ_flag
Co1 O11 2.0581(11) 2_656 ?
Co1 O11 2.0581(11) . ?
Co1 O13 2.0670(11) . ?
Co1 O13 2.0671(11) 2_656 ?
Co1 N41 2.1514(14) . ?
Co1 N41 2.1515(14) 2_656 ?
C11 O11 1.2698(19) . ?
C11 C12 1.406(2) . ?
C11 C21 1.503(2) . ?
C12 C13 1.408(2) . ?
C12 H12 0.9500 . ?
C13 O13 1.2734(19) . ?
C13 C31 1.497(2) . ?
C21 C22 1.397(2) . ?
C21 C26 1.398(2) . ?
C22 C23 1.392(2) . ?
C22 H22 0.9500 . ?
C23 C24 1.394(2) . ?
C23 H23 0.9500 . ?
C24 C25 1.389(2) . ?
C24 H24 0.9500 . ?
C25 C26 1.394(2) . ?
C25 H25 0.9500 . ?
C26 H26 0.9500 . ?
C31 C32 1.395(2) . ?
C31 C36 1.402(2) . ?
C32 C33 1.386(2) . ?
C32 H32 0.9500 . ?
C33 C34 1.392(3) . ?
C33 H33 0.9500 . ?
C34 C35 1.381(3) . ?
C34 H34 0.9500 . ?
C35 C36 1.386(2) . ?
C35 H35 0.9500 . ?
C36 H36 0.9500 . ?
N41 C42 1.335(2) . ?
N41 C46 1.343(2) . ?
C42 C43 1.397(2) . ?
C42 H42 0.9500 . ?
C43 C44 1.395(2) . ?
C43 C56 1.485(2) . ?
C44 C45 1.385(2) . ?
C44 H44 0.9500 . ?
C45 C46 1.389(2) . ?
C45 H45 0.9500 . ?
C46 H46 0.9500 . ?
N51 C52 1.344(2) . ?
N51 C56 1.357(2) . ?
C52 N52 1.344(2) . ?
C52 N53 1.359(2) . ?
N52 H52A 0.86(2) . ?
N52 H52B 0.88(2) . ?
N53 C54 1.317(2) . ?
O54 C54 1.3483(19) . ?
O54 C57 1.436(2) . ?
C54 C55 1.397(2) . ?
C55 C56 1.378(2) . ?
C55 H55 0.9500 . ?
C57 H57A 0.9800 . ?
C57 H57B 0.9800 . ?
C57 H57C 0.9800 . ?

loop_
_geom_hbond_atom_site_label_D
_geom_hbond_atom_site_label_H
_geom_hbond_atom_site_label_A
_geom_hbond_distance_DH
_geom_hbond_distance_HA
_geom_hbond_distance_DA
_geom_hbond_angle_DHA
_geom_hbond_site_symmetry_A
N52 H52A N51 0.86(2) 2.37(2) 3.203(2) 164(2) 2_655
N52 H52B O13 0.88(2) 2.16(2) 3.0337(18) 171(2) 1_554

loop_
_geom_torsion_atom_site_label_1
_geom_torsion_atom_site_label_2
_geom_torsion_atom_site_label_3
_geom_torsion_atom_site_label_4
_geom_torsion
_geom_torsion_site_symmetry_1
_geom_torsion_site_symmetry_2
_geom_torsion_site_symmetry_3
_geom_torsion_site_symmetry_4
_geom_torsion_publ_flag
C12 C11 O11 Co1 -7.9(2) . . . . ?
C21 C11 O11 Co1 170.19(10) . . . . ?
O11 Co1 O11 C11 118(10) 2_656 . . . ?
O13 Co1 O11 C11 8.81(13) . . . . ?
O13 Co1 O11 C11 -171.19(13) 2_656 . . . ?
N41 Co1 O11 C11 -82.25(13) . . . . ?
N41 Co1 O11 C11 97.75(13) 2_656 . . . ?
O11 C11 C12 C13 -0.6(3) . . . . ?
C21 C11 C12 C13 -178.66(15) . . . . ?
C11 C12 C13 O13 5.7(3) . . . . ?
C11 C12 C13 C31 -174.09(15) . . . . ?
C12 C13 O13 Co1 -1.2(2) . . . . ?
C31 C13 O13 Co1 178.56(10) . . . . ?
O11 Co1 O13 C13 175.55(13) 2_656 . . . ?
O11 Co1 O13 C13 -4.46(13) . . . . ?
O13 Co1 O13 C13 -89(19) 2_656 . . . ?
N41 Co1 O13 C13 84.64(13) . . . . ?
N41 Co1 O13 C13 -95.36(13) 2_656 . . . ?
O11 C11 C21 C22 -39.3(2) . . . . ?
C12 C11 C21 C22 138.93(16) . . . . ?
O11 C11 C21 C26 144.41(16) . . . . ?
C12 C11 C21 C26 -37.4(2) . . . . ?
C26 C21 C22 C23 2.5(2) . . . . ?
C11 C21 C22 C23 -173.93(15) . . . . ?
C21 C22 C23 C24 -1.6(3) . . . . ?
C22 C23 C24 C25 -0.5(3) . . . . ?
C23 C24 C25 C26 1.7(3) . . . . ?
C24 C25 C26 C21 -0.8(3) . . . . ?
C22 C21 C26 C25 -1.2(2) . . . . ?
C11 C21 C26 C25 175.07(15) . . . . ?
O13 C13 C31 C32 30.9(2) . . . . ?
C12 C13 C31 C32 -149.32(16) . . . . ?
O13 C13 C31 C36 -146.79(16) . . . . ?
C12 C13 C31 C36 33.0(2) . . . . ?
C36 C31 C32 C33 1.4(2) . . . . ?
C13 C31 C32 C33 -176.34(15) . . . . ?
C31 C32 C33 C34 -0.5(3) . . . . ?
C32 C33 C34 C35 -0.4(3) . . . . ?
C33 C34 C35 C36 0.5(3) . . . . ?
C34 C35 C36 C31 0.4(3) . . . . ?
C32 C31 C36 C35 -1.3(3) . . . . ?
C13 C31 C36 C35 176.36(17) . . . . ?
O11 Co1 N41 C42 146.43(12) 2_656 . . . ?
O11 Co1 N41 C42 -33.57(12) . . . . ?
O13 Co1 N41 C42 -123.80(12) . . . . ?
O13 Co1 N41 C42 56.20(12) 2_656 . . . ?
N41 Co1 N41 C42 6(3) 2_656 . . . ?
O11 Co1 N41 C46 -28.31(13) 2_656 . . . ?
O11 Co1 N41 C46 151.69(13) . . . . ?
O13 Co1 N41 C46 61.46(13) . . . . ?
O13 Co1 N41 C46 -118.54(13) 2_656 . . . ?
N41 Co1 N41 C46 -169(3) 2_656 . . . ?
C46 N41 C42 C43 0.9(2) . . . . ?
Co1 N41 C42 C43 -174.00(12) . . . . ?
N41 C42 C43 C44 0.4(2) . . . . ?
N41 C42 C43 C56 -176.00(14) . . . . ?
C42 C43 C44 C45 -1.5(2) . . . . ?
C56 C43 C44 C45 174.82(15) . . . . ?
C43 C44 C45 C46 1.2(2) . . . . ?
C42 N41 C46 C45 -1.2(2) . . . . ?
Co1 N41 C46 C45 173.57(12) . . . . ?
C44 C45 C46 N41 0.2(3) . . . . ?
C56 N51 C52 N52 -175.30(14) . . . . ?
C56 N51 C52 N53 4.1(2) . . . . ?
N51 C52 N53 C54 -3.5(2) . . . . ?
N52 C52 N53 C54 175.96(14) . . . . ?
C52 N53 C54 O54 -179.49(13) . . . . ?
C52 N53 C54 C55 0.5(2) . . . . ?
C57 O54 C54 N53 2.5(2) . . . . ?
C57 O54 C54 C55 -177.44(15) . . . . ?
N53 C54 C55 C56 1.5(2) . . . . ?
O54 C54 C55 C56 -178.56(14) . . . . ?
C52 N51 C56 C55 -1.8(2) . . . . ?
C52 N51 C56 C43 175.43(13) . . . . ?
C54 C55 C56 N51 -0.8(2) . . . . ?
C54 C55 C56 C43 -177.85(14) . . . . ?
C44 C43 C56 N51 171.56(14) . . . . ?
C42 C43 C56 N51 -12.2(2) . . . . ?
C44 C43 C56 C55 -11.2(2) . . . . ?
C42 C43 C56 C55 165.01(15) . . . . ?
